data_4022745
loop_
_publ_author_name
'Paromita Debroy'
'Ruchi Shukla'
'Sergey V. Lindeman'
'Rajendra Rathore'

_publ_section_title
;
 Preparation of Chiral Cholestanofluorene and Its Electron-Rich
 Derivatives for Isolation of a Stable Cation-Radical Salt
;
_journal_name_full 'Journal of Organic Chemistry'
_journal_page_first 1765
_journal_page_last 1769
_journal_paper_doi 10.1021/jo062300q
_journal_volume 72
_journal_year 2007
_chemical_formula_sum 'C33 H50 O2'
_chemical_formula_weight 478.73
_chemical_name_systematic
; 
 ? 
;
_space_group_IT_number 5
_symmetry_cell_setting monoclinic
_symmetry_space_group_name_Hall 'C 2y'
_symmetry_space_group_name_H-M 'C 1 2 1'
_atom_sites_solution_hydrogens geom
_atom_sites_solution_primary direct
_atom_sites_solution_secondary difmap
_audit_creation_method SHELXL-97
_cell_angle_alpha 90.00
_cell_angle_beta 94.075(2)
_cell_angle_gamma 90.00
_cell_formula_units_Z 4
_cell_length_a 46.587(7)
_cell_length_b 5.9312(9)
_cell_length_c 10.3447(15)
_cell_measurement_reflns_used 5283
_cell_measurement_temperature 100(2)
_cell_measurement_theta_max 31.5
_cell_measurement_theta_min 2.5
_cell_volume 2851.2(7)
_computing_cell_refinement 'SAINT v7.23A (Bruker, 2005)'
_computing_data_collection 'APEX2 v2.0-2 (Bruker, 2005)'
_computing_data_reduction 'SADABS-2004/1 (Bruker, 2005)'
_computing_molecular_graphics 'XP v5.1 (Bruker, 1998)'
_computing_publication_material 'XCIF v6.12 (Bruker, 2001)'
_computing_structure_refinement 'SHELXL-97 v.97-2 (Sheldrick, 1993-1997)'
_computing_structure_solution 'XS/SHELXTL v6.12 (Bruker, 2001)'
_diffrn_ambient_temperature 100(2)
_diffrn_measured_fraction_theta_full 0.946
_diffrn_measured_fraction_theta_max 0.946
_diffrn_measurement_device_type 'Bruker APEX2 CCD detector'
_diffrn_measurement_method '\w scans'
_diffrn_radiation_monochromator graphite
_diffrn_radiation_source 'fine-focus sealed tube'
_diffrn_radiation_type MoK\a
_diffrn_radiation_wavelength 0.71073
_diffrn_reflns_av_R_equivalents 0.0271
_diffrn_reflns_av_sigmaI/netI 0.0272
_diffrn_reflns_limit_h_max 67
_diffrn_reflns_limit_h_min -67
_diffrn_reflns_limit_k_max 8
_diffrn_reflns_limit_k_min -8
_diffrn_reflns_limit_l_max 15
_diffrn_reflns_limit_l_min 0
_diffrn_reflns_number 23368
_diffrn_reflns_theta_full 31.99
_diffrn_reflns_theta_max 31.99
_diffrn_reflns_theta_min 1.75
_exptl_absorpt_coefficient_mu 0.067
_exptl_absorpt_correction_T_max 0.9934
_exptl_absorpt_correction_T_min 0.9485
_exptl_absorpt_correction_type multi-scan
_exptl_crystal_colour colorless
_exptl_crystal_density_diffrn 1.115
_exptl_crystal_density_method 'not measured'
_exptl_crystal_description plate
_exptl_crystal_F_000 1056
_exptl_crystal_size_max 0.80
_exptl_crystal_size_mid 0.55
_exptl_crystal_size_min 0.10
_refine_diff_density_max 0.329
_refine_diff_density_min -0.183
_refine_diff_density_rms 0.043
_refine_ls_abs_structure_details 'Flack H D (1983), Acta Cryst. A39, 876-881'
_refine_ls_abs_structure_Flack -0.7(8)
_refine_ls_extinction_method none
_refine_ls_goodness_of_fit_ref 1.033
_refine_ls_hydrogen_treatment mixed
_refine_ls_matrix_type full
_refine_ls_number_parameters 329
_refine_ls_number_reflns 9144
_refine_ls_number_restraints 7
_refine_ls_restrained_S_all 1.034
_refine_ls_R_factor_all 0.0487
_refine_ls_R_factor_gt 0.0441
_refine_ls_shift/su_max 0.016
_refine_ls_shift/su_mean 0.001
_refine_ls_structure_factor_coef Fsqd
_refine_ls_weighting_details 'calc w=1/[\s^2^(Fo^2^)+(0.0830P)^2^+0.1284P] where P=(Fo^2^+2Fc^2^)/3'
_refine_ls_weighting_scheme calc
_refine_ls_wR_factor_gt 0.1153
_refine_ls_wR_factor_ref 0.1192
_reflns_number_gt 8322
_reflns_number_total 9144
_reflns_threshold_expression >2sigma(I)
_cod_data_source_file jo062300qsi20061107_112647.cif
_cod_data_source_block raj1h
_cod_original_sg_symbol_H-M 'C 2'
_cod_database_code 4022745

loop_
_symmetry_equiv_pos_as_xyz
'x, y, z'
'-x, y, -z'
'x+1/2, y+1/2, z'
'-x+1/2, y+1/2, -z'

loop_
_atom_site_label
_atom_site_type_symbol
_atom_site_fract_x
_atom_site_fract_y
_atom_site_fract_z
_atom_site_U_iso_or_equiv
_atom_site_adp_type
_atom_site_occupancy
_atom_site_symmetry_multiplicity
_atom_site_calc_flag
_atom_site_refinement_flags
_atom_site_disorder_assembly
_atom_site_disorder_group
O1 O -0.220784(18) -0.64687(14) -0.57845(8) 0.03074(17) Uani 1 1 d . . .
O2 O -0.192470(19) -0.33500(15) -0.51777(8) 0.03493(19) Uani 1 1 d . . .
C1 C -0.19790(2) -0.45194(17) -0.23805(10) 0.02509(19) Uani 1 1 d . . .
H1A H -0.2090 -0.4487 -0.1600 0.030 Uiso 1 1 calc R . .
H1B H -0.1913 -0.2964 -0.2539 0.030 Uiso 1 1 calc R . .
C2 C -0.21782(2) -0.52848(18) -0.35443(10) 0.0268(2) Uani 1 1 d . . .
H2A H -0.2269 -0.6737 -0.3337 0.032 Uiso 1 1 calc R . .
H2B H -0.2333 -0.4157 -0.3714 0.032 Uiso 1 1 calc R . .
C3 C -0.20157(2) -0.55609(17) -0.47367(10) 0.0259(2) Uani 1 1 d . . .
C4 C -0.17535(2) -0.7054(2) -0.45244(10) 0.0273(2) Uani 1 1 d . . .
H4A H -0.1646 -0.7066 -0.5317 0.033 Uiso 1 1 calc R . .
H4B H -0.1815 -0.8618 -0.4354 0.033 Uiso 1 1 calc R . .
C5 C -0.15564(2) -0.62051(19) -0.33748(10) 0.02471(19) Uani 1 1 d . . .
H5A H -0.1500 -0.4632 -0.3594 0.030 Uiso 1 1 calc R . .
C6 C -0.12781(2) -0.7565(3) -0.32063(11) 0.0363(3) Uani 1 1 d . . .
H6A H -0.1183 -0.7573 -0.4032 0.044 Uiso 1 1 calc R . .
H6B H -0.1323 -0.9144 -0.2986 0.044 Uiso 1 1 calc R . .
C7 C -0.10736(2) -0.6559(3) -0.21332(11) 0.0367(3) Uani 1 1 d . . .
H7A H -0.1006 -0.5071 -0.2419 0.044 Uiso 1 1 calc R . .
H7B H -0.0904 -0.7553 -0.1990 0.044 Uiso 1 1 calc R . .
C8 C -0.12160(2) -0.62745(18) -0.08534(10) 0.02404(18) Uani 1 1 d . . .
H8A H -0.1261 -0.7803 -0.0513 0.029 Uiso 1 1 calc R . .
C9 C -0.149976(19) -0.49376(16) -0.10754(9) 0.02035(17) Uani 1 1 d . . .
H9A H -0.1446 -0.3452 -0.1447 0.024 Uiso 1 1 calc R . .
C10 C -0.17129(2) -0.60484(15) -0.21096(9) 0.01980(16) Uani 1 1 d . . .
C11 C -0.16324(2) -0.4398(2) 0.02015(11) 0.0301(2) Uani 1 1 d . . .
H11A H -0.1799 -0.3384 0.0022 0.036 Uiso 1 1 calc R . .
H11B H -0.1704 -0.5811 0.0572 0.036 Uiso 1 1 calc R . .
C12 C -0.14200(2) -0.3279(2) 0.12027(10) 0.0282(2) Uani 1 1 d . . .
H12A H -0.1366 -0.1776 0.0881 0.034 Uiso 1 1 calc R . .
H12B H -0.1515 -0.3059 0.2021 0.034 Uiso 1 1 calc R . .
C13 C -0.11482(2) -0.46962(17) 0.14721(9) 0.02171(17) Uani 1 1 d . . .
C14 C -0.10173(2) -0.50578(19) 0.01579(10) 0.02454(19) Uani 1 1 d . . .
H14A H -0.0983 -0.3522 -0.0199 0.029 Uiso 1 1 calc R . .
C15 C -0.07199(2) -0.6058(3) 0.05327(12) 0.0376(3) Uani 1 1 d . . .
H15A H -0.0585 -0.5757 -0.0144 0.045 Uiso 1 1 calc R . .
H15B H -0.0732 -0.7705 0.0672 0.045 Uiso 1 1 calc R . .
C16 C -0.06248(2) -0.4816(3) 0.18115(12) 0.0391(3) Uani 1 1 d . . .
H16A H -0.0467 -0.3750 0.1669 0.047 Uiso 1 1 calc R . .
H16B H -0.0556 -0.5913 0.2485 0.047 Uiso 1 1 calc R . .
C17 C -0.08922(2) -0.35158(19) 0.22468(10) 0.02510(19) Uani 1 1 d . . .
H17A H -0.0881 -0.1943 0.1906 0.030 Uiso 1 1 calc R . .
C18 C -0.12187(3) -0.6925(2) 0.21266(11) 0.0344(2) Uani 1 1 d . . .
H18A H -0.1381 -0.7655 0.1635 0.052 Uiso 1 1 calc R . .
H18B H -0.1270 -0.6628 0.3013 0.052 Uiso 1 1 calc R . .
H18C H -0.1050 -0.7917 0.2151 0.052 Uiso 1 1 calc R . .
C19 C -0.18133(2) -0.83632(19) -0.16528(11) 0.0292(2) Uani 1 1 d . . .
H19A H -0.1947 -0.9027 -0.2323 0.044 Uiso 1 1 calc R . .
H19B H -0.1911 -0.8184 -0.0850 0.044 Uiso 1 1 calc R . .
H19C H -0.1646 -0.9355 -0.1494 0.044 Uiso 1 1 calc R . .
C20 C -0.08899(2) -0.3350(2) 0.37322(10) 0.0274(2) Uani 1 1 d . . .
H20A H -0.0868 -0.4910 0.4092 0.033 Uiso 1 1 calc R . .
C21 C -0.11658(2) -0.2347(2) 0.42099(11) 0.0299(2) Uani 1 1 d . . .
H21A H -0.1150 -0.2283 0.5159 0.045 Uiso 1 1 calc R . .
H21B H -0.1330 -0.3294 0.3917 0.045 Uiso 1 1 calc R . .
H21C H -0.1194 -0.0822 0.3859 0.045 Uiso 1 1 calc R . .
C22 C -0.06271(3) -0.1962(3) 0.42517(12) 0.0370(3) Uani 1 1 d . B .
H22A H -0.0452 -0.2656 0.3934 0.044 Uiso 1 1 calc R . .
H22B H -0.0645 -0.0426 0.3880 0.044 Uiso 1 1 calc R . .
C23 C -0.05856(3) -0.1756(3) 0.57189(12) 0.0429(3) Uani 1 1 d . . .
H23A H -0.0752 -0.0943 0.6038 0.052 Uiso 1 1 calc R A 1
H23B H -0.0582 -0.3285 0.6104 0.052 Uiso 1 1 calc R A 1
C24 C -0.03119(3) -0.0527(3) 0.61722(13) 0.0461(4) Uani 0.858(6) 1 d PD B 1
H24A H -0.0147 -0.1533 0.6031 0.055 Uiso 0.858(6) 1 calc PR B 1
H24B H -0.0294 0.0807 0.5609 0.055 Uiso 0.858(6) 1 calc PR B 1
C25 C -0.02820(3) 0.0262(4) 0.75649(15) 0.0464(6) Uani 0.858(6) 1 d PD B 1
H25A H -0.0438 0.1382 0.7685 0.056 Uiso 0.858(6) 1 calc PR B 1
C26 C 0.00061(6) 0.1443(5) 0.7873(2) 0.0602(7) Uani 0.858(6) 1 d PD B 1
H26A H 0.0019 0.1944 0.8778 0.090 Uiso 0.858(6) 1 calc PR B 1
H26B H 0.0020 0.2750 0.7302 0.090 Uiso 0.858(6) 1 calc PR B 1
H26C H 0.0163 0.0391 0.7737 0.090 Uiso 0.858(6) 1 calc PR B 1
C27 C -0.03140(9) -0.1614(9) 0.8509(3) 0.0885(15) Uani 0.858(6) 1 d PD B 1
H27A H -0.0294 -0.1017 0.9394 0.133 Uiso 0.858(6) 1 calc PR B 1
H27B H -0.0165 -0.2751 0.8401 0.133 Uiso 0.858(6) 1 calc PR B 1
H27C H -0.0504 -0.2305 0.8350 0.133 Uiso 0.858(6) 1 calc PR B 1
C24A C -0.03119(3) -0.0527(3) 0.61722(13) 0.0461(4) Uani 0.142(6) 1 d PD B 2
H24C H -0.0166 -0.0901 0.5557 0.055 Uiso 0.142(6) 1 calc PR B 2
H24D H -0.0351 0.1108 0.6081 0.055 Uiso 0.142(6) 1 calc PR B 2
C25A C -0.0178(2) -0.0894(19) 0.7490(9) 0.042(3) Uiso 0.142(6) 1 d PD B 2
H25B H -0.0013 -0.1975 0.7478 0.051 Uiso 0.142(6) 1 calc PR B 2
C26A C -0.0372(3) -0.148(2) 0.8573(15) 0.029(2) Uiso 0.142(6) 1 d PD B 2
H26D H -0.0254 -0.1690 0.9387 0.043 Uiso 0.142(6) 1 calc PR B 2
H26E H -0.0477 -0.2879 0.8353 0.043 Uiso 0.142(6) 1 calc PR B 2
H26F H -0.0510 -0.0255 0.8673 0.043 Uiso 0.142(6) 1 calc PR B 2
C27A C -0.0076(5) 0.139(3) 0.800(2) 0.072(7) Uiso 0.142(6) 1 d PD B 2
H27D H 0.0016 0.1224 0.8875 0.108 Uiso 0.142(6) 1 calc PR B 2
H27E H -0.0242 0.2411 0.8025 0.108 Uiso 0.142(6) 1 calc PR B 2
H27F H 0.0062 0.2026 0.7427 0.108 Uiso 0.142(6) 1 calc PR B 2
C28 C -0.22245(2) -0.48893(19) -0.67473(10) 0.02476(19) Uani 1 1 d . . .
C29 C -0.23816(2) -0.5001(2) -0.79209(10) 0.0291(2) Uani 1 1 d . . .
H29A H -0.2497 -0.6275 -0.8162 0.035 Uiso 1 1 calc R . .
C30 C -0.23628(2) -0.3134(2) -0.87438(10) 0.0333(2) Uani 1 1 d . . .
H30A H -0.2468 -0.3138 -0.9565 0.040 Uiso 1 1 calc R . .
C31 C -0.21943(2) -0.1289(2) -0.83846(10) 0.0310(2) Uani 1 1 d . . .
H31A H -0.2186 -0.0055 -0.8966 0.037 Uiso 1 1 calc R . .
C32 C -0.20358(2) -0.1196(2) -0.71835(10) 0.0277(2) Uani 1 1 d . . .
H32A H -0.1920 0.0069 -0.6933 0.033 Uiso 1 1 calc R . .
C33 C -0.20569(2) -0.30301(18) -0.63898(10) 0.02473(19) Uani 1 1 d . . .

loop_
_atom_site_aniso_label
_atom_site_aniso_U_11
_atom_site_aniso_U_22
_atom_site_aniso_U_33
_atom_site_aniso_U_23
_atom_site_aniso_U_13
_atom_site_aniso_U_12
O1 0.0350(4) 0.0269(4) 0.0287(4) 0.0000(3) -0.0090(3) -0.0081(3)
O2 0.0437(4) 0.0288(4) 0.0300(4) 0.0072(3) -0.0136(3) -0.0135(4)
C1 0.0221(4) 0.0231(4) 0.0296(5) -0.0048(4) -0.0015(4) 0.0025(4)
C2 0.0231(4) 0.0258(5) 0.0308(5) -0.0035(4) -0.0026(4) -0.0002(4)
C3 0.0285(5) 0.0224(4) 0.0257(5) 0.0007(3) -0.0055(4) -0.0054(4)
C4 0.0278(5) 0.0312(5) 0.0225(4) -0.0044(4) 0.0000(4) -0.0003(4)
C5 0.0227(4) 0.0300(5) 0.0214(4) -0.0033(4) 0.0019(3) 0.0002(4)
C6 0.0280(5) 0.0538(7) 0.0271(5) -0.0150(5) 0.0010(4) 0.0122(5)
C7 0.0221(5) 0.0611(8) 0.0268(5) -0.0139(5) 0.0011(4) 0.0101(5)
C8 0.0225(4) 0.0261(4) 0.0235(4) -0.0047(4) 0.0017(3) 0.0060(4)
C9 0.0189(4) 0.0190(4) 0.0232(4) -0.0034(3) 0.0016(3) 0.0017(3)
C10 0.0198(4) 0.0170(4) 0.0226(4) -0.0015(3) 0.0015(3) -0.0001(3)
C11 0.0203(4) 0.0428(6) 0.0274(5) -0.0127(4) 0.0026(4) 0.0027(4)
C12 0.0231(4) 0.0335(5) 0.0277(5) -0.0110(4) -0.0005(3) 0.0060(4)
C13 0.0218(4) 0.0213(4) 0.0222(4) -0.0023(3) 0.0021(3) 0.0002(3)
C14 0.0206(4) 0.0304(5) 0.0227(4) -0.0045(4) 0.0016(3) 0.0028(4)
C15 0.0248(5) 0.0566(8) 0.0308(5) -0.0111(5) -0.0017(4) 0.0128(5)
C16 0.0245(5) 0.0618(8) 0.0304(5) -0.0124(6) -0.0023(4) 0.0076(5)
C17 0.0225(4) 0.0302(5) 0.0224(4) -0.0027(4) 0.0006(3) 0.0000(4)
C18 0.0495(7) 0.0253(5) 0.0283(5) 0.0002(4) 0.0020(5) -0.0071(5)
C19 0.0359(5) 0.0216(4) 0.0295(5) 0.0030(4) -0.0026(4) -0.0060(4)
C20 0.0286(5) 0.0308(5) 0.0226(4) -0.0017(4) 0.0001(3) -0.0032(4)
C21 0.0309(5) 0.0356(6) 0.0237(5) -0.0044(4) 0.0041(4) -0.0043(4)
C22 0.0317(5) 0.0526(7) 0.0264(5) -0.0065(5) 0.0009(4) -0.0117(5)
C23 0.0358(6) 0.0640(9) 0.0283(5) -0.0061(6) -0.0023(5) -0.0138(6)
C24 0.0376(6) 0.0700(10) 0.0303(6) -0.0110(6) 0.0003(5) -0.0141(6)
C25 0.0281(7) 0.0744(13) 0.0360(8) -0.0204(8) -0.0012(5) -0.0048(8)
C26 0.0382(11) 0.095(2) 0.0460(11) -0.0212(11) -0.0059(9) -0.0238(12)
C27 0.081(3) 0.149(4) 0.0341(11) -0.0008(15) -0.0066(14) -0.052(2)
C24A 0.0376(6) 0.0700(10) 0.0303(6) -0.0110(6) 0.0003(5) -0.0141(6)
C28 0.0234(4) 0.0270(4) 0.0237(4) -0.0038(4) 0.0004(3) 0.0013(4)
C29 0.0265(5) 0.0370(5) 0.0234(4) -0.0079(4) -0.0013(4) 0.0014(4)
C30 0.0306(5) 0.0475(7) 0.0215(5) -0.0019(4) -0.0009(4) 0.0067(5)
C31 0.0317(5) 0.0374(6) 0.0244(5) 0.0041(4) 0.0052(4) 0.0085(5)
C32 0.0278(5) 0.0276(5) 0.0278(5) 0.0003(4) 0.0038(4) 0.0036(4)
C33 0.0240(4) 0.0264(5) 0.0233(4) -0.0015(4) -0.0015(3) -0.0004(4)

loop_
_atom_type_symbol
_atom_type_description
_atom_type_scat_dispersion_real
_atom_type_scat_dispersion_imag
_atom_type_scat_source
C C 0.0033 0.0016 'International Tables Vol C Tables 4.2.6.8 and 6.1.1.4'
H H 0.0000 0.0000 'International Tables Vol C Tables 4.2.6.8 and 6.1.1.4'
O O 0.0106 0.0060 'International Tables Vol C Tables 4.2.6.8 and 6.1.1.4'

loop_
_geom_angle_atom_site_label_1
_geom_angle_atom_site_label_2
_geom_angle_atom_site_label_3
_geom_angle
C28 O1 C3 106.78(8)
C33 O2 C3 106.77(8)
C2 C1 C10 113.64(8)
C3 C2 C1 111.36(8)
O1 C3 O2 106.00(8)
O1 C3 C2 109.39(8)
O2 C3 C2 109.45(9)
O1 C3 C4 109.78(9)
O2 C3 C4 108.77(9)
C2 C3 C4 113.20(8)
C3 C4 C5 110.67(9)
C6 C5 C4 111.82(9)
C6 C5 C10 112.53(9)
C4 C5 C10 112.54(8)
C5 C6 C7 110.89(10)
C6 C7 C8 112.58(9)
C14 C8 C7 111.42(9)
C14 C8 C9 109.26(8)
C7 C8 C9 110.28(8)
C11 C9 C8 111.88(8)
C11 C9 C10 113.90(8)
C8 C9 C10 112.53(8)
C19 C10 C1 108.84(8)
C19 C10 C5 112.27(8)
C1 C10 C5 107.60(8)
C19 C10 C9 111.15(8)
C1 C10 C9 109.95(8)
C5 C10 C9 106.95(7)
C12 C11 C9 113.14(8)
C13 C12 C11 111.83(9)
C12 C13 C18 110.76(9)
C12 C13 C14 106.85(8)
C18 C13 C14 112.33(9)
C12 C13 C17 116.18(8)
C18 C13 C17 109.96(8)
C14 C13 C17 100.35(7)
C8 C14 C15 118.92(9)
C8 C14 C13 114.22(8)
C15 C14 C13 103.76(8)
C14 C15 C16 103.32(9)
C15 C16 C17 107.20(9)
C20 C17 C13 119.61(8)
C20 C17 C16 111.77(9)
C13 C17 C16 103.17(9)
C21 C20 C17 113.63(9)
C21 C20 C22 110.17(9)
C17 C20 C22 109.38(9)
C23 C22 C20 115.65(10)
C24 C23 C22 113.11(11)
C25 C24 C23 117.57(12)
C27 C25 C24 112.6(2)
C27 C25 C26 109.4(2)
C24 C25 C26 111.17(15)
C27A C25A C26A 97.8(12)
O1 C28 C29 127.61(10)
O1 C28 C33 110.46(9)
C29 C28 C33 121.93(11)
C28 C29 C30 116.45(11)
C31 C30 C29 121.36(10)
C30 C31 C32 121.55(11)
C33 C32 C31 116.39(11)
O2 C33 C32 127.69(10)
O2 C33 C28 109.99(9)
C32 C33 C28 122.32(9)

loop_
_geom_bond_atom_site_label_1
_geom_bond_atom_site_label_2
_geom_bond_distance
O1 C28 1.3655(13)
O1 C3 1.4589(12)
O2 C33 1.3703(12)
O2 C3 1.4611(13)
C1 C2 1.5358(14)
C1 C10 1.5451(13)
C2 C3 1.5015(16)
C3 C4 1.5121(15)
C4 C5 1.5349(14)
C5 C6 1.5261(15)
C5 C10 1.5458(14)
C6 C7 1.5316(16)
C7 C8 1.5317(14)
C8 C14 1.5279(14)
C8 C9 1.5447(13)
C9 C11 1.5315(13)
C9 C10 1.5537(13)
C10 C19 1.5356(14)
C11 C12 1.5318(14)
C12 C13 1.5288(14)
C13 C18 1.5313(15)
C13 C14 1.5442(13)
C13 C17 1.5552(14)
C14 C15 1.5314(15)
C15 C16 1.5511(17)
C16 C17 1.5586(16)
C17 C20 1.5390(14)
C20 C21 1.5301(16)
C20 C22 1.5397(15)
C22 C23 1.5213(17)
C23 C24 1.5138(18)
C24 C25 1.512(2)
C25 C27 1.495(5)
C25 C26 1.527(3)
C25A C27A 1.519(16)
C25A C26A 1.530(14)
C28 C29 1.3741(14)
C28 C33 1.3861(14)
C29 C30 1.4034(18)
C30 C31 1.3822(19)
C31 C32 1.4007(15)
C32 C33 1.3705(15)
